data_7250378
loop_
_publ_author_name
'Slater-Parry, Mari'
'Meally, Se\'an T.'
'Ratanasakprakan, Chotima'
'Townrow, David E.'
'Ellaby, Rebecca J.'
'Page, Samuel J.'
'Jones, Leigh F.'

_publ_section_title
;
 Pseudo [M(ii)7] (M = Co, Ni and Zn) metallocalix[6]arene hosts
 encapsulate a range of organic guest molecules in the solid state
;
_journal_issue 22
_journal_name_full CrystEngComm
_journal_page_first 3823
_journal_page_last 3832
_journal_paper_doi 10.1039/D5CE00341E
_journal_volume 27
_journal_year 2025
_chemical_formula_sum 'C63 H78 N8 Ni7 O29'
_chemical_formula_weight 1822.19
_chemical_name_common '[Cou-Ni7].3H2O'
_chemical_name_systematic Coumarin-Ni7
_space_group_crystal_system trigonal
_space_group_IT_number 165
_space_group_name_Hall '-P 3 2"c'
_space_group_name_H-M_alt 'P -3 c 1'
_atom_sites_solution_hydrogens geom
_audit_creation_method SHELXL-2018/3
_audit_update_record
;
2024-11-19 deposited with the CCDC.	2025-05-13 downloaded from the CCDC.
;
_cell_angle_alpha 90
_cell_angle_beta 90
_cell_angle_gamma 120
_cell_formula_units_Z 2
_cell_length_a 13.82410(10)
_cell_length_b 13.82410(10)
_cell_length_c 23.4073(4)
_cell_measurement_reflns_used 29716
_cell_measurement_temperature 100.0(2)
_cell_measurement_theta_max 30.0400
_cell_measurement_theta_min 2.4130
_cell_volume 3873.96(8)
_computing_cell_refinement 'crysalispro 1.171.40.84a (rigaku od, 2020)'
_computing_data_collection 'crysalispro 1.171.40.84a (rigaku od, 2020)'
_computing_data_reduction 'crysalispro 1.171.40.84a (rigaku od, 2020)'
_computing_molecular_graphics 'ORTEX - P. McArdle, J.Appl.Cryst.,1995,28,65-65.'
_computing_publication_material 'Oscail - P. McArdle, J.Appl.Cryst.,2017,50,320-326.'
_computing_structure_refinement 'SHELXL-2018/3 (Sheldrick, 2018)'
_computing_structure_solution 'SHELXT - G.M.Sheldrick,Acta Crystallogr.A71(2015)3-8.'
_diffrn_ambient_temperature 100.0(2)
_diffrn_detector_area_resol_mean 10.0000
_diffrn_measured_fraction_theta_full 0.999
_diffrn_measured_fraction_theta_max 0.999
_diffrn_measurement_device_type 'xtalab afc12 (rcd3): kappa single'
_diffrn_measurement_method '\w scans'
_diffrn_radiation_type MoK\a
_diffrn_radiation_wavelength 0.71073
_diffrn_reflns_av_R_equivalents 0.0688
_diffrn_reflns_av_unetI/netI 0.0179
_diffrn_reflns_Laue_measured_fraction_full 0.999
_diffrn_reflns_Laue_measured_fraction_max 0.999
_diffrn_reflns_limit_h_max 16
_diffrn_reflns_limit_h_min -16
_diffrn_reflns_limit_k_max 16
_diffrn_reflns_limit_k_min -16
_diffrn_reflns_limit_l_max 28
_diffrn_reflns_limit_l_min -26
_diffrn_reflns_number 74054
_diffrn_reflns_point_group_measured_fraction_full 0.999
_diffrn_reflns_point_group_measured_fraction_max 0.999
_diffrn_reflns_theta_full 25.242
_diffrn_reflns_theta_max 25.347
_diffrn_reflns_theta_min 2.434
_diffrn_source 'rotating-anode x-ray tube'
_exptl_absorpt_coefficient_mu 1.734
_exptl_absorpt_correction_T_max 1.000
_exptl_absorpt_correction_T_min 0.552
_exptl_absorpt_correction_type gaussian
_exptl_absorpt_process_details
;
crysalispro 1.171.40.84a (rigaku oxford diffraction, 2020)
numerical absorption correction based on gaussian integration over
a multifaceted crystal model
empirical absorption correction using spherical harmonics,
implemented in scale3 abspack scaling algorithm.
;
_exptl_crystal_colour Green
_exptl_crystal_density_diffrn 1.391
_exptl_crystal_description Parallelepiped
_exptl_crystal_F_000 1668
_exptl_crystal_recrystallization_method 'Re-crystallisation from solvent: methanol'
_exptl_crystal_size_max 0.50
_exptl_crystal_size_mid 0.40
_exptl_crystal_size_min 0.20
_refine_diff_density_max 2.598
_refine_diff_density_min -0.440
_refine_diff_density_rms 0.118
_refine_ls_extinction_method none
_refine_ls_goodness_of_fit_ref 1.132
_refine_ls_hydrogen_treatment constr
_refine_ls_matrix_type full
_refine_ls_number_parameters 143
_refine_ls_number_reflns 2379
_refine_ls_number_restraints 0
_refine_ls_restrained_S_all 1.132
_refine_ls_R_factor_all 0.0603
_refine_ls_R_factor_gt 0.0575
_refine_ls_shift/su_max 0.000
_refine_ls_shift/su_mean 0.000
_refine_ls_structure_factor_coef Fsqd
_refine_ls_weighting_details 'w=1/[\s^2^(Fo^2^)+(0.1256P)^2^+6.6319P] where P=(Fo^2^+2Fc^2^)/3'
_refine_ls_weighting_scheme calc
_refine_ls_wR_factor_gt 0.1884
_refine_ls_wR_factor_ref 0.1923
_reflns_Friedel_coverage 0.000
_reflns_number_gt 2200
_reflns_number_total 2379
_reflns_threshold_expression 'I > 2\s(I)'
_cod_data_source_file d5ce00341e2.cif
_cod_data_source_block lfjoh1sq
_cod_depositor_comments 'Adding full bibliography for 7250376--7250384.cif.'
_cod_original_cell_volume 3873.96(9)
_cod_database_code 7250378
_shelx_shelxl_version_number 2018/3
_shelx_space_group_comment
;
The symmetry employed for this shelxl refinement is uniquely defined
by the following loop, which should always be used as a source of
symmetry information in preference to the above space-group names.
They are only intended as comments.
;
_platon_squeeze_void_probe_radius 1.20

loop_
_space_group_symop_operation_xyz
'x, y, z'
'-y, x-y, z'
'-x+y, -x, z'
'x-y, -y, -z+1/2'
'-x, -x+y, -z+1/2'
'y, x, -z+1/2'
'-x, -y, -z'
'y, -x+y, -z'
'x-y, x, -z'
'-x+y, y, z-1/2'
'x, x-y, z-1/2'
'-y, -x, z-1/2'

loop_
_atom_site_label
_atom_site_type_symbol
_atom_site_fract_x
_atom_site_fract_y
_atom_site_fract_z
_atom_site_U_iso_or_equiv
_atom_site_adp_type
_atom_site_occupancy
_atom_site_site_symmetry_order
_atom_site_calc_flag
_atom_site_refinement_flags_posn
_atom_site_refinement_flags_adp
_atom_site_refinement_flags_occupancy
_atom_site_disorder_assembly
_atom_site_disorder_group
Ni1 Ni 0.000000 0.000000 0.000000 0.0345(4) Uani 1 6 d S T P . .
O1 O 0.1358(2) 0.1247(2) 0.04378(14) 0.0400(7) Uani 1 1 d . . . . .
H1 H 0.132769 0.129654 0.085443 0.048 Uiso 1 1 calc R U . . .
N1 N 0.2032(4) 0.3827(3) -0.06726(18) 0.0483(10) Uani 1 1 d . . . . .
C1 C 0.1442(6) 0.4462(6) -0.0679(3) 0.081(2) Uani 1 1 d . . . . .
H1B H 0.168538 0.495707 -0.100184 0.121 Uiso 1 1 calc R U . . .
H1A H 0.160091 0.488853 -0.033368 0.121 Uiso 1 1 calc R U . . .
H1C H 0.065203 0.395466 -0.070703 0.121 Uiso 1 1 calc R U . . .
Ni2 Ni 0.25692(4) 0.10240(5) 0.00699(2) 0.0391(3) Uani 1 1 d . . . . .
O2 O 0.2797(2) 0.2391(3) -0.03390(14) 0.0401(7) Uani 1 1 d . . . . .
N2 N 0.333333 0.666667 -0.2022(3) 0.0532(17) Uani 1 3 d S T P . .
C2 C 0.2769(5) 0.4087(4) -0.1061(2) 0.0551(12) Uani 1 1 d . . . . .
H2 H 0.288710 0.466824 -0.130420 0.066 Uiso 1 1 calc R U . . .
O3 O 0.3951(3) 0.1417(3) -0.05876(16) 0.0502(8) Uani 1 1 d . . . . .
C3 C 0.3433(4) 0.3572(4) -0.1159(2) 0.0486(11) Uani 1 1 d . . . . .
O4 O 0.2339(5) 0.5907(5) -0.2008(3) 0.0962(16) Uani 1 1 d . . . . .
C4 C 0.4144(5) 0.3916(5) -0.1659(2) 0.0586(14) Uani 1 1 d . . . . .
H4 H 0.417224 0.446629 -0.189885 0.070 Uiso 1 1 calc R U . . .
C5 C 0.4763(5) 0.3440(6) -0.1777(2) 0.0616(14) Uani 1 1 d . . . . .
H5 H 0.522839 0.367968 -0.209524 0.074 Uiso 1 1 calc R U . . .
C6 C 0.4728(5) 0.2601(5) -0.1437(2) 0.0586(13) Uani 1 1 d . . . . .
H6 H 0.514782 0.226772 -0.153229 0.070 Uiso 1 1 calc R U . . .
C7 C 0.4070(4) 0.2270(4) -0.0961(2) 0.0483(12) Uani 1 1 d . . . . .
C8 C 0.3398(3) 0.2751(4) -0.08108(19) 0.0393(10) Uani 1 1 d . . . . .
C9 C 0.4957(5) 0.1384(6) -0.0484(3) 0.0734(18) Uani 1 1 d . . . . .
H9A H 0.517680 0.116353 -0.082648 0.110 Uiso 1 1 calc R U . . .
H9B H 0.482831 0.085520 -0.018577 0.110 Uiso 1 1 calc R U . . .
H9C H 0.554004 0.211105 -0.036885 0.110 Uiso 1 1 calc R U . . .

loop_
_atom_site_aniso_label
_atom_site_aniso_U_11
_atom_site_aniso_U_22
_atom_site_aniso_U_33
_atom_site_aniso_U_23
_atom_site_aniso_U_13
_atom_site_aniso_U_12
Ni1 0.0285(4) 0.0285(4) 0.0466(7) 0.000 0.000 0.0143(2)
O1 0.0350(16) 0.0353(16) 0.0475(17) 0.0030(12) 0.0022(12) 0.0159(14)
N1 0.053(2) 0.038(2) 0.056(2) 0.0092(17) 0.0088(19) 0.0248(19)
C1 0.093(5) 0.072(4) 0.098(5) 0.033(4) 0.036(4) 0.057(4)
Ni2 0.0302(4) 0.0337(4) 0.0523(4) 0.0045(2) 0.0003(2) 0.0150(2)
O2 0.0328(15) 0.0368(16) 0.0512(17) 0.0085(13) 0.0069(13) 0.0178(13)
N2 0.053(3) 0.053(3) 0.053(4) 0.000 0.000 0.0267(13)
C2 0.053(3) 0.045(3) 0.061(3) 0.009(2) 0.003(2) 0.020(2)
O3 0.0391(18) 0.055(2) 0.063(2) 0.0077(17) 0.0053(15) 0.0283(16)
C3 0.042(3) 0.046(3) 0.053(3) 0.005(2) -0.003(2) 0.018(2)
O4 0.076(3) 0.090(4) 0.114(4) 0.026(3) -0.003(3) 0.035(3)
C4 0.056(3) 0.069(4) 0.049(3) 0.011(2) 0.002(2) 0.030(3)
C5 0.055(3) 0.078(4) 0.055(3) 0.007(3) 0.004(2) 0.036(3)
C6 0.052(3) 0.073(4) 0.059(3) 0.001(3) 0.007(2) 0.038(3)
C7 0.036(2) 0.048(3) 0.057(3) -0.003(2) 0.001(2) 0.018(2)
C8 0.031(2) 0.037(2) 0.041(2) -0.0006(18) -0.0019(17) 0.0098(18)
C9 0.054(3) 0.081(4) 0.095(5) 0.016(4) 0.003(3) 0.041(3)

loop_
_atom_type_symbol
_atom_type_description
_atom_type_scat_dispersion_real
_atom_type_scat_dispersion_imag
_atom_type_scat_source
C C 0.0033 0.0016 'International Tables Vol C Tables 4.2.6.8 and 6.1.1.4'
H H 0.0000 0.0000 'International Tables Vol C Tables 4.2.6.8 and 6.1.1.4'
N N 0.0061 0.0033 'International Tables Vol C Tables 4.2.6.8 and 6.1.1.4'
O O 0.0106 0.0060 'International Tables Vol C Tables 4.2.6.8 and 6.1.1.4'
Ni Ni 0.3393 1.1124 'International Tables Vol C Tables 4.2.6.8 and 6.1.1.4'

loop_
_geom_angle_atom_site_label_1
_geom_angle_atom_site_label_2
_geom_angle_atom_site_label_3
_geom_angle
_geom_angle_site_symmetry_1
_geom_angle_site_symmetry_3
_geom_angle_publ_flag
O1 Ni1 O1 180.00(15) . 7 ?
O1 Ni1 O1 82.28(11) . 9 ?
O1 Ni1 O1 97.73(11) 7 9 ?
O1 Ni1 O1 97.72(11) . 3 ?
O1 Ni1 O1 82.27(11) 7 3 ?
O1 Ni1 O1 180.0(2) 9 3 ?
O1 Ni1 O1 97.73(11) . 2 ?
O1 Ni1 O1 82.27(11) 7 2 ?
O1 Ni1 O1 82.27(11) 9 2 ?
O1 Ni1 O1 97.73(11) 3 2 ?
O1 Ni1 O1 82.27(11) . 8 ?
O1 Ni1 O1 97.73(11) 7 8 ?
O1 Ni1 O1 97.73(11) 9 8 ?
O1 Ni1 O1 82.27(11) 3 8 ?
O1 Ni1 O1 180.0(2) 2 8 ?
Ni2 O1 Ni1 97.81(13) . . ?
Ni2 O1 Ni2 98.06(12) . 9 ?
Ni1 O1 Ni2 96.38(13) . 9 ?
C2 N1 C1 115.3(4) . . ?
C2 N1 Ni2 126.9(4) . 9 ?
C1 N1 Ni2 117.7(3) . 9 ?
O2 Ni2 O2 169.80(7) 8 . ?
O2 Ni2 O1 108.46(13) 8 . ?
O2 Ni2 O1 79.16(12) . . ?
O2 Ni2 N1 87.15(15) 8 8 ?
O2 Ni2 N1 98.33(15) . 8 ?
O1 Ni2 N1 100.14(15) . 8 ?
O2 Ni2 O1 78.73(12) 8 8 ?
O2 Ni2 O1 95.89(13) . 8 ?
O1 Ni2 O1 82.93(16) . 8 ?
N1 Ni2 O1 165.78(15) 8 8 ?
O2 Ni2 O3 97.11(13) 8 . ?
O2 Ni2 O3 74.71(12) . . ?
O1 Ni2 O3 153.64(12) . . ?
N1 Ni2 O3 87.13(16) 8 . ?
O1 Ni2 O3 96.23(13) 8 . ?
C8 O2 Ni2 130.3(3) . 9 ?
C8 O2 Ni2 121.9(3) . . ?
Ni2 O2 Ni2 103.45(13) 9 . ?
O4 N2 O4 119.94(4) 3_565 . ?
O4 N2 O4 119.94(4) 3_565 2_665 ?
O4 N2 O4 119.94(4) . 2_665 ?
N1 C2 C3 126.3(5) . . ?
C7 O3 C9 115.0(4) . . ?
C7 O3 Ni2 110.4(3) . . ?
C9 O3 Ni2 125.7(4) . . ?
C8 C3 C2 123.2(5) . . ?
C8 C3 C4 119.1(5) . . ?
C2 C3 C4 117.6(5) . . ?
C5 C4 C3 119.9(5) . . ?
C4 C5 C6 121.8(5) . . ?
C7 C6 C5 119.1(5) . . ?
C6 C7 O3 124.4(5) . . ?
C6 C7 C8 121.6(5) . . ?
O3 C7 C8 113.9(4) . . ?
O2 C8 C3 124.1(5) . . ?
O2 C8 C7 117.6(4) . . ?
C3 C8 C7 118.3(4) . . ?

loop_
_geom_bond_atom_site_label_1
_geom_bond_atom_site_label_2
_geom_bond_distance
_geom_bond_site_symmetry_2
_geom_bond_publ_flag
Ni1 O1 2.076(3) . ?
Ni1 O1 2.076(3) 7 ?
Ni1 O1 2.076(3) 9 ?
Ni1 O1 2.076(3) 3 ?
Ni1 O1 2.076(3) 2 ?
Ni1 O1 2.076(3) 8 ?
O1 Ni2 2.039(3) . ?
O1 Ni2 2.085(3) 9 ?
N1 C2 1.275(7) . ?
N1 C1 1.467(7) . ?
N1 Ni2 2.072(4) 9 ?
Ni2 O2 1.969(3) 8 ?
Ni2 O2 1.998(3) . ?
Ni2 O3 2.297(3) . ?
O2 C8 1.321(5) . ?
N2 O4 1.245(6) 3_565 ?
N2 O4 1.245(6) . ?
N2 O4 1.245(6) 2_665 ?
C2 C3 1.434(7) . ?
O3 C7 1.410(6) . ?
O3 C9 1.435(6) . ?
C3 C8 1.378(7) . ?
C3 C4 1.449(7) . ?
C4 C5 1.344(8) . ?
C5 C6 1.388(8) . ?
C6 C7 1.365(7) . ?
C7 C8 1.430(7) . ?

loop_
_platon_squeeze_void_nr
_platon_squeeze_void_average_x
_platon_squeeze_void_average_y
_platon_squeeze_void_average_z
_platon_squeeze_void_volume
_platon_squeeze_void_count_electrons
_platon_squeeze_void_content
1 0.000 0.000 0.250 497 108 ' '
2 0.000 0.000 0.750 497 108 ' '
3 0.333 0.667 0.458 8 0 ' '
4 0.333 0.667 0.958 8 0 ' '
5 0.667 0.333 0.042 8 0 ' '
6 0.667 0.333 0.542 8 0 ' '
